data_7134160
loop_
_publ_author_name
'Guo, Jian'
'Nie, Chenyang'
'Li, Shitai'
'Yan, Nana'
'Guo, Peng'
'Liu, Zhongmin'

_publ_section_title
;
 Revealing CO2 Adsorption Blocking Mechanism in Flexible Low-Silica
 Small-pore Zeolites via Three-Dimensional Electron Diffraction
;
_journal_name_full 'Chemical Communications'
_journal_paper_doi 10.1039/D4CC06791F
_journal_year 2025
_chemical_formula_moiety 'Al5.80 O32 Si10.20, 2.872(K2)'
_chemical_formula_sum 'Al5.8 K5.74 O32 Si10.2'
_chemical_formula_weight 1179.59
_chemical_melting_point 293
_chemical_name_systematic DH-K-GIS
_space_group_crystal_system tetragonal
_space_group_IT_number 88
_space_group_name_Hall '-I 4ad'
_space_group_name_H-M_alt 'I 41/a :2'
_audit_creation_method SHELXL-2018/3
_audit_update_record
;
2024-11-13 deposited with the CCDC.	2025-01-10 downloaded from the CCDC.
;
_cell_angle_alpha 90
_cell_angle_beta 90
_cell_angle_gamma 90
_cell_formula_units_Z 1
_cell_length_a 9.7240(14)
_cell_length_b 9.7240(14)
_cell_length_c 9.4320(19)
_cell_measurement_reflns_used 1953
_cell_measurement_temperature 293(2)
_cell_measurement_theta_max 62.1
_cell_measurement_theta_min 59.9
_cell_volume 891.9(3)
_computing_structure_refinement 'SHELXL-2018/3 (Sheldrick, 2018)'
_computing_structure_solution 'SHELXT 2014/4 (Sheldrick, 2014)'
_diffrn_ambient_temperature 293(2)
_diffrn_measured_fraction_theta_full 0.995
_diffrn_measured_fraction_theta_max 0.989
_diffrn_measurement_device_type 'JEOL 2100 Plus'
_diffrn_radiation_type electron
_diffrn_radiation_wavelength 0.0251
_diffrn_reflns_av_R_equivalents 0.1497
_diffrn_reflns_av_unetI/netI 0.1189
_diffrn_reflns_Laue_measured_fraction_full 0.995
_diffrn_reflns_Laue_measured_fraction_max 0.989
_diffrn_reflns_limit_h_max 9
_diffrn_reflns_limit_h_min -10
_diffrn_reflns_limit_k_max 10
_diffrn_reflns_limit_k_min -12
_diffrn_reflns_limit_l_max 10
_diffrn_reflns_limit_l_min -11
_diffrn_reflns_number 1953
_diffrn_reflns_point_group_measured_fraction_full 0.995
_diffrn_reflns_point_group_measured_fraction_max 0.989
_diffrn_reflns_theta_full 0.863
_diffrn_reflns_theta_max 0.897
_diffrn_reflns_theta_min 0.106
_exptl_absorpt_coefficient_mu 0.000
_exptl_crystal_colour white
_exptl_crystal_density_diffrn 2.196
_exptl_crystal_description block
_exptl_crystal_F_000 211
_refine_diff_density_max 0.151
_refine_diff_density_min -0.174
_refine_diff_density_rms 0.047
_refine_ls_extinction_coef 1364(71)
_refine_ls_extinction_expression Fc^*^=kFc[1+0.001xFc^2^\l^3^/sin(2\q)]^-1/4^
_refine_ls_extinction_method 'SHELXL-2018/3 (Sheldrick 2018)'
_refine_ls_goodness_of_fit_ref 1.183
_refine_ls_hydrogen_treatment undef
_refine_ls_matrix_type full
_refine_ls_number_parameters 39
_refine_ls_number_reflns 452
_refine_ls_number_restraints 1
_refine_ls_restrained_S_all 1.182
_refine_ls_R_factor_all 0.1745
_refine_ls_R_factor_gt 0.1222
_refine_ls_shift/su_max 0.147
_refine_ls_shift/su_mean 0.008
_refine_ls_structure_factor_coef Fsqd
_refine_ls_weighting_details 'w=1/[\s^2^(Fo^2^)+(0.2000P)^2^] where P=(Fo^2^+2Fc^2^)/3'
_refine_ls_weighting_scheme calc
_refine_ls_wR_factor_gt 0.3285
_refine_ls_wR_factor_ref 0.3714
_reflns_Friedel_coverage 0.000
_reflns_number_gt 260
_reflns_number_total 452
_reflns_threshold_expression 'I > 2\s(I)'
_cod_data_source_file d4cc06791f2.cif
_cod_data_source_block 9
_cod_depositor_comments
;
The following automatic conversions were performed:

data item '_chemical_melting_point' value '293K' was changed to '293'
-- the value should be numeric and without a unit designator.

Automatic conversion script
Id: cif_fix_values 8170 2020-07-09 18:12:32Z antanas 
;
_cod_original_sg_symbol_H-M 'I 41/a'
_cod_original_formula_sum 'Al5.80 K5.74 O32 Si10.20'
_cod_database_code 7134160
_shelx_shelxl_version_number 2018/3
_shelx_space_group_comment
;
The symmetry employed for this shelxl refinement is uniquely defined
by the following loop, which should always be used as a source of
symmetry information in preference to the above space-group names.
They are only intended as comments.
;

loop_
_space_group_symop_operation_xyz
'x, y, z'
'-x+1/2, -y, z+1/2'
'-y+3/4, x+1/4, z+1/4'
'y+3/4, -x+3/4, z+3/4'
'x+1/2, y+1/2, z+1/2'
'-x+1, -y+1/2, z+1'
'-y+5/4, x+3/4, z+3/4'
'y+5/4, -x+5/4, z+5/4'
'-x, -y, -z'
'x-1/2, y, -z-1/2'
'y-3/4, -x-1/4, -z-1/4'
'-y-3/4, x-3/4, -z-3/4'
'-x+1/2, -y+1/2, -z+1/2'
'x, y+1/2, -z'
'y-1/4, -x+1/4, -z+1/4'
'-y-1/4, x-1/4, -z-1/4'

loop_
_atom_site_label
_atom_site_type_symbol
_atom_site_fract_x
_atom_site_fract_y
_atom_site_fract_z
_atom_site_U_iso_or_equiv
_atom_site_adp_type
_atom_site_occupancy
_atom_site_site_symmetry_order
_atom_site_calc_flag
_atom_site_refinement_flags_posn
_atom_site_refinement_flags_adp
_atom_site_refinement_flags_occupancy
_atom_site_disorder_assembly
_atom_site_disorder_group
Si1 Si 0.6279(4) 0.5723(4) 0.6610(4) 0.0286(15) Uani 0.6375 1 d . . P . .
Al1 Al 0.6279(4) 0.5723(4) 0.6610(4) 0.0286(15) Uani 0.3625 1 d . . P . .
O1 O 0.6863(7) 0.4375(7) 0.5745(7) 0.039(2) Uani 1 1 d . . . . .
O2 O 0.6805(8) 0.7099(7) 0.5762(8) 0.048(2) Uani 1 1 d . . . . .
K1 K 0.834(2) 0.2959(17) 0.7685(17) 0.113(8) Uani 0.359(6) 1 d . . P . .

loop_
_atom_site_aniso_label
_atom_site_aniso_U_11
_atom_site_aniso_U_22
_atom_site_aniso_U_33
_atom_site_aniso_U_23
_atom_site_aniso_U_13
_atom_site_aniso_U_12
Si1 0.026(3) 0.026(3) 0.034(2) -0.0053(18) -0.0070(18) -0.0013(17)
Al1 0.026(3) 0.026(3) 0.034(2) -0.0053(18) -0.0070(18) -0.0013(17)
O1 0.053(5) 0.030(4) 0.035(4) 0.001(3) 0.005(3) 0.005(3)
O2 0.055(5) 0.029(4) 0.060(5) 0.011(3) -0.001(4) 0.007(3)
K1 0.19(2) 0.068(11) 0.084(12) 0.019(8) -0.025(11) 0.028(11)

loop_
_atom_type_symbol
_atom_type_description
_atom_type_scat_dispersion_real
_atom_type_scat_dispersion_imag
_atom_type_scat_source
O O 0.0000 0.0000 'International Tables Vol C Tables 4.2.6.8 and 6.1.1.4'
Si Si 0.0000 0.0000 'International Tables Vol C Tables 4.2.6.8 and 6.1.1.4'
K K 0.0000 0.0000 'International Tables Vol C Tables 4.2.6.8 and 6.1.1.4'
Al Al 0.0000 0.0000 'International Tables Vol C Tables 4.2.6.8 and 6.1.1.4'

loop_
_geom_angle_atom_site_label_1
_geom_angle_atom_site_label_2
_geom_angle_atom_site_label_3
_geom_angle
_geom_angle_site_symmetry_1
_geom_angle_site_symmetry_3
_geom_angle_publ_flag
O2 Si1 O2 111.1(6) . 15_566 ?
O2 Si1 O1 107.5(4) . . ?
O2 Si1 O1 111.6(4) 15_566 . ?
O2 Si1 O1 112.8(4) . 8_454 ?
O2 Si1 O1 106.3(4) 15_566 8_454 ?
O1 Si1 O1 107.6(4) . 8_454 ?
Si1 O1 Si1 136.6(5) . 7_544 ?
Si1 O2 Si1 140.5(5) . 12_767 ?

loop_
_geom_bond_atom_site_label_1
_geom_bond_atom_site_label_2
_geom_bond_distance
_geom_bond_site_symmetry_2
_geom_bond_publ_flag
Si1 O2 1.640(8) . ?
Si1 O2 1.638(8) 15_566 ?
Si1 O1 1.645(8) . ?
Si1 O1 1.650(8) 8_454 ?
K1 K1 1.89(4) 13_656 ?
